data_4022819
loop_
_publ_author_name
'C\'edric Brul\'e'
'Kenneth K. Laali'
'Takao Okazaki'
'Mahesh K. Lakshman'

_publ_contact_author_address
;Department of Chemistry
Kent State University
Kent, OH 44242, USA
;
_publ_contact_author_email klaali@kent.edu
_publ_contact_author_fax 330-672-3816
_publ_contact_author_name 'Kenneth K. Laali'
_publ_contact_author_phone 330-672-2988
_publ_section_title
;
 Structure/Reactivity Relationships in the Benzo[c]phenanthrene
 Skeleton: Stable Ion and Electrophilic Substitution (Nitration,
 Bromination) Study of Substituted Analogues, Novel Carbocations
 and Substituted Derivatives
;
_journal_name_full 'Journal of Organic Chemistry'
_journal_page_first 3232
_journal_page_last 3241
_journal_paper_doi 10.1021/jo0625453
_journal_volume 72
_journal_year 2007
_chemical_formula_sum 'C20 H15 N O4'
_chemical_formula_weight 333.33
_chemical_name_common '3,4-dimethoxy-1-nitrobenzo[c]phenanthrene (7aNO2)'
_chemical_name_systematic
;

 3,4-dimethoxy-1-nitrobenzo[c]phenanthrene

;
_space_group_IT_number 14
_symmetry_cell_setting monoclinic
_symmetry_space_group_name_Hall '-P 2yn'
_symmetry_space_group_name_H-M 'P 1 21/n 1'
_atom_sites_solution_hydrogens geom
_atom_sites_solution_primary direct
_atom_sites_solution_secondary difmap
_audit_creation_method SHELXL-97
_cell_angle_alpha 90.00
_cell_angle_beta 97.034(8)
_cell_angle_gamma 90.00
_cell_formula_units_Z 4
_cell_length_a 10.244(3)
_cell_length_b 4.5021(14)
_cell_length_c 33.041(9)
_cell_measurement_reflns_used 1119
_cell_measurement_temperature 273(2)
_cell_measurement_theta_max 29.62
_cell_measurement_theta_min 2.90
_cell_volume 1512.3(8)
_computing_cell_refinement 'Bruker SMART'
_computing_data_collection 'Bruker SMART'
_computing_data_reduction 'Bruker SAINT'
_computing_molecular_graphics 'Bruker SHELXTL'
_computing_publication_material 'Bruker SHELXTL'
_computing_structure_refinement 'SHELXL-97 (Sheldrick, 1997)'
_computing_structure_solution 'SHELXS-97 (Sheldrick, 1990)'
_diffrn_ambient_temperature 273(2)
_diffrn_measured_fraction_theta_full 0.883
_diffrn_measured_fraction_theta_max 0.883
_diffrn_measurement_device_type 'CCD area detector'
_diffrn_measurement_method 'phi and omega scans'
_diffrn_radiation_monochromator graphite
_diffrn_radiation_source 'fine-focus sealed tube'
_diffrn_radiation_type MoK\a
_diffrn_radiation_wavelength 0.71073
_diffrn_reflns_av_R_equivalents 0.0504
_diffrn_reflns_av_sigmaI/netI 0.0618
_diffrn_reflns_limit_h_max 12
_diffrn_reflns_limit_h_min -11
_diffrn_reflns_limit_k_max 3
_diffrn_reflns_limit_k_min -5
_diffrn_reflns_limit_l_max 37
_diffrn_reflns_limit_l_min -23
_diffrn_reflns_number 3806
_diffrn_reflns_theta_full 25.10
_diffrn_reflns_theta_max 25.10
_diffrn_reflns_theta_min 1.24
_exptl_absorpt_coefficient_mu 0.103
_exptl_absorpt_correction_T_max 0.9898
_exptl_absorpt_correction_T_min 0.9797
_exptl_absorpt_correction_type multi-scan
_exptl_absorpt_process_details SADABS
_exptl_crystal_colour colorless
_exptl_crystal_density_diffrn 1.464
_exptl_crystal_density_meas ?
_exptl_crystal_density_method .
_exptl_crystal_description irregular
_exptl_crystal_F_000 696
_exptl_crystal_size_max 0.20
_exptl_crystal_size_mid 0.15
_exptl_crystal_size_min 0.10
_refine_diff_density_max 0.248
_refine_diff_density_min -0.248
_refine_diff_density_rms 0.069
_refine_ls_extinction_method none
_refine_ls_goodness_of_fit_ref 0.771
_refine_ls_hydrogen_treatment constr
_refine_ls_matrix_type full
_refine_ls_number_parameters 286
_refine_ls_number_reflns 2392
_refine_ls_number_restraints 0
_refine_ls_restrained_S_all 0.771
_refine_ls_R_factor_all 0.0605
_refine_ls_R_factor_gt 0.0398
_refine_ls_shift/su_max 0.000
_refine_ls_shift/su_mean 0.000
_refine_ls_structure_factor_coef Fsqd
_refine_ls_weighting_details 'calc w=1/[\s^2^(Fo^2^)+(0.1000P)^2^+0.8835P] where P=(Fo^2^+2Fc^2^)/3'
_refine_ls_weighting_scheme calc
_refine_ls_wR_factor_gt 0.1055
_refine_ls_wR_factor_ref 0.1324
_reflns_number_gt 1730
_reflns_number_total 2392
_reflns_threshold_expression >2sigma(I)
_cod_data_source_file jo0625453si20070228_015723.cif
_cod_data_source_block laali013_01
_cod_depositor_comments
;
The following automatic conversions were performed:
'_symmetry_cell_setting' value 'Monoclinic' changed to 'monoclinic'
according to '/home/saulius/struct/CIF-dictionaries/cif_core.dic'
dictionary named 'cif_core.dic' version 2.4.1 from
2010-06-29.

'_exptl_absorpt_correction_type' value 'MULTI-SCAN' changed
to 'multi-scan' according to
'/home/saulius/struct/CIF-dictionaries/cif_core.dic' dictionary named
'cif_core.dic' version 2.4.1 from 2010-06-29.

Automatic conversion script
Id: cif_fix_enum 1527 2010-12-29 10:47:43Z saulius 
;
_cod_original_sg_symbol_H-M 'P 21/n'
_cod_database_code 4022819

loop_
_symmetry_equiv_pos_as_xyz
'x, y, z'
'-x+1/2, y+1/2, -z+1/2'
'-x, -y, -z'
'x-1/2, -y-1/2, z-1/2'

loop_
_atom_site_label
_atom_site_type_symbol
_atom_site_fract_x
_atom_site_fract_y
_atom_site_fract_z
_atom_site_U_iso_or_equiv
_atom_site_adp_type
_atom_site_occupancy
_atom_site_symmetry_multiplicity
_atom_site_calc_flag
N1 N 0.47512(19) 0.0449(4) 0.06771(6) 0.0168(5) Uani 1 1 d
O1 O 0.43114(16) 0.2719(4) 0.08134(5) 0.0210(4) Uani 1 1 d
O2 O 0.41293(16) -0.1082(4) 0.04124(5) 0.0225(5) Uani 1 1 d
O3 O 0.88324(16) -0.3407(4) 0.03266(5) 0.0214(5) Uani 1 1 d
O4 O 1.01462(15) -0.0958(4) 0.10010(5) 0.0210(5) Uani 1 1 d
C1 C 0.8118(2) -0.2082(5) 0.05962(8) 0.0177(6) Uani 1 1 d
C2 C 0.8794(2) -0.0805(5) 0.09385(8) 0.0182(6) Uani 1 1 d
C3 C 0.8135(2) 0.0558(5) 0.12359(8) 0.0171(6) Uani 1 1 d
C4 C 0.8870(2) 0.2119(6) 0.15656(8) 0.0204(6) Uani 1 1 d
C5 C 0.8255(2) 0.3534(5) 0.18440(8) 0.0207(6) Uani 1 1 d
C6 C 0.6871(2) 0.3128(5) 0.18595(8) 0.0178(6) Uani 1 1 d
C7 C 0.6284(3) 0.4318(5) 0.21914(8) 0.0216(6) Uani 1 1 d
C8 C 0.5030(3) 0.3676(5) 0.22442(9) 0.0199(6) Uani 1 1 d
C9 C 0.4288(2) 0.1633(5) 0.19830(8) 0.0175(6) Uani 1 1 d
C10 C 0.3020(3) 0.0725(6) 0.20599(9) 0.0209(6) Uani 1 1 d
C11 C 0.2333(3) -0.1377(6) 0.18239(9) 0.0226(7) Uani 1 1 d
C12 C 0.2912(2) -0.2734(6) 0.15109(8) 0.0197(6) Uani 1 1 d
C13 C 0.4129(2) -0.1871(5) 0.14280(8) 0.0171(6) Uani 1 1 d
C14 C 0.4838(2) 0.0420(5) 0.16467(8) 0.0162(6) Uani 1 1 d
C15 C 0.6121(2) 0.1401(5) 0.15616(8) 0.0172(6) Uani 1 1 d
C16 C 0.6735(2) 0.0529(5) 0.12078(7) 0.0159(6) Uani 1 1 d
C17 C 0.6111(2) -0.0403(5) 0.08231(8) 0.0165(6) Uani 1 1 d
C18 C 0.6758(2) -0.1741(5) 0.05330(8) 0.0179(6) Uani 1 1 d
C19 C 0.8111(3) -0.5119(6) 0.00071(9) 0.0215(6) Uani 1 1 d
C20 C 1.0792(3) 0.1067(6) 0.07517(9) 0.0234(7) Uani 1 1 d
H1 H 0.872(2) 0.478(6) 0.2055(8) 0.024(7) Uiso 1 1 d
H2 H 0.270(2) 0.165(5) 0.2291(8) 0.016(7) Uiso 1 1 d
H3 H 0.467(3) 0.446(6) 0.2472(9) 0.027(8) Uiso 1 1 d
H4 H 0.681(3) 0.560(6) 0.2388(9) 0.032(8) Uiso 1 1 d
H5 H 0.250(3) -0.436(6) 0.1368(8) 0.024(7) Uiso 1 1 d
H6 H 0.455(2) -0.282(6) 0.1229(8) 0.013(6) Uiso 1 1 d
H7 H 0.144(2) -0.197(5) 0.1874(7) 0.013(6) Uiso 1 1 d
H8 H 0.628(2) -0.230(6) 0.0293(8) 0.021(7) Uiso 1 1 d
H9 H 0.982(3) 0.220(6) 0.1571(8) 0.022(7) Uiso 1 1 d
H10 H 0.754(2) -0.668(6) 0.0133(8) 0.020(7) Uiso 1 1 d
H11 H 0.756(3) -0.386(6) -0.0195(8) 0.020(7) Uiso 1 1 d
H12 H 0.880(3) -0.608(6) -0.0124(9) 0.026(8) Uiso 1 1 d
H13 H 1.055(3) 0.315(7) 0.0829(9) 0.038(8) Uiso 1 1 d
H14 H 1.175(3) 0.061(6) 0.0826(8) 0.020(7) Uiso 1 1 d
H15 H 1.050(2) 0.073(5) 0.0465(8) 0.017(6) Uiso 1 1 d

loop_
_atom_site_aniso_label
_atom_site_aniso_U_11
_atom_site_aniso_U_22
_atom_site_aniso_U_33
_atom_site_aniso_U_23
_atom_site_aniso_U_13
_atom_site_aniso_U_12
N1 0.0157(10) 0.0180(10) 0.0170(12) -0.0004(9) 0.0032(9) -0.0009(8)
O1 0.0211(9) 0.0184(9) 0.0234(10) -0.0017(8) 0.0029(8) 0.0051(7)
O2 0.0174(9) 0.0254(9) 0.0236(11) -0.0063(8) -0.0020(8) -0.0015(7)
O3 0.0157(9) 0.0265(9) 0.0220(11) -0.0066(8) 0.0031(8) 0.0006(7)
O4 0.0122(8) 0.0255(9) 0.0253(11) 0.0040(8) 0.0023(8) 0.0001(7)
C1 0.0175(12) 0.0169(12) 0.0197(15) 0.0010(10) 0.0064(11) 0.0013(10)
C2 0.0142(12) 0.0180(12) 0.0225(15) 0.0039(11) 0.0021(11) -0.0008(10)
C3 0.0168(12) 0.0167(12) 0.0179(14) 0.0037(10) 0.0027(11) 0.0005(10)
C4 0.0150(13) 0.0227(13) 0.0232(16) 0.0026(11) 0.0009(12) -0.0020(10)
C5 0.0220(14) 0.0204(13) 0.0188(15) 0.0003(11) -0.0015(12) -0.0025(10)
C6 0.0211(13) 0.0170(12) 0.0153(14) 0.0012(10) 0.0020(11) -0.0006(10)
C7 0.0263(14) 0.0191(12) 0.0184(15) 0.0005(11) -0.0011(12) 0.0001(11)
C8 0.0247(14) 0.0184(12) 0.0170(16) 0.0004(11) 0.0039(13) 0.0049(10)
C9 0.0216(13) 0.0147(11) 0.0162(14) 0.0021(10) 0.0029(12) 0.0045(9)
C10 0.0228(14) 0.0238(13) 0.0175(16) 0.0029(11) 0.0078(12) 0.0067(11)
C11 0.0183(14) 0.0234(13) 0.0264(17) 0.0065(11) 0.0032(13) 0.0011(11)
C12 0.0193(13) 0.0179(12) 0.0216(15) 0.0011(11) 0.0020(12) 0.0011(10)
C13 0.0186(13) 0.0170(12) 0.0161(15) 0.0007(10) 0.0034(12) 0.0020(10)
C14 0.0159(12) 0.0152(11) 0.0172(14) 0.0041(10) 0.0013(11) 0.0039(9)
C15 0.0202(13) 0.0146(11) 0.0165(15) 0.0024(10) 0.0003(12) 0.0035(9)
C16 0.0183(12) 0.0137(11) 0.0156(14) 0.0026(10) 0.0019(11) 0.0004(10)
C17 0.0138(12) 0.0142(11) 0.0216(15) 0.0020(10) 0.0034(11) -0.0002(9)
C18 0.0165(13) 0.0183(12) 0.0186(15) 0.0023(11) 0.0009(12) -0.0032(10)
C19 0.0199(13) 0.0198(13) 0.0247(16) -0.0055(12) 0.0023(13) -0.0015(11)
C20 0.0186(14) 0.0245(14) 0.0272(18) 0.0021(12) 0.0032(13) -0.0023(11)

loop_
_atom_type_symbol
_atom_type_description
_atom_type_scat_dispersion_real
_atom_type_scat_dispersion_imag
_atom_type_scat_source
C C 0.0033 0.0016 'International Tables Vol C Tables 4.2.6.8 and 6.1.1.4'
H H 0.0000 0.0000 'International Tables Vol C Tables 4.2.6.8 and 6.1.1.4'
N N 0.0061 0.0033 'International Tables Vol C Tables 4.2.6.8 and 6.1.1.4'
O O 0.0106 0.0060 'International Tables Vol C Tables 4.2.6.8 and 6.1.1.4'

loop_
_geom_angle_atom_site_label_1
_geom_angle_atom_site_label_2
_geom_angle_atom_site_label_3
_geom_angle
O1 N1 O2 123.21(19)
O1 N1 C17 118.30(18)
O2 N1 C17 118.41(19)
C1 O3 C19 116.58(19)
C2 O4 C20 113.97(19)
O3 C1 C2 117.6(2)
O3 C1 C18 124.1(2)
C2 C1 C18 118.1(2)
O4 C2 C1 119.9(2)
O4 C2 C3 118.7(2)
C1 C2 C3 121.4(2)
C2 C3 C16 121.2(2)
C2 C3 C4 119.7(2)
C16 C3 C4 119.0(2)
C5 C4 C3 120.6(2)
C5 C4 H9 121.5(16)
C3 C4 H9 117.8(16)
C4 C5 C6 120.9(2)
C4 C5 H1 122.3(15)
C6 C5 H1 116.7(15)
C15 C6 C7 120.2(2)
C15 C6 C5 120.1(2)
C7 C6 C5 119.5(2)
C8 C7 C6 121.3(2)
C8 C7 H4 119.4(17)
C6 C7 H4 119.3(17)
C7 C8 C9 120.6(3)
C7 C8 H3 119.4(17)
C9 C8 H3 119.8(17)
C10 C9 C14 119.5(2)
C10 C9 C8 121.0(3)
C14 C9 C8 119.5(2)
C11 C10 C9 121.2(3)
C11 C10 H2 123.4(15)
C9 C10 H2 115.4(15)
C10 C11 C12 119.4(3)
C10 C11 H7 121.1(15)
C12 C11 H7 119.4(15)
C13 C12 C11 120.4(2)
C13 C12 H5 118.9(17)
C11 C12 H5 120.5(17)
C12 C13 C14 122.1(3)
C12 C13 H6 121.7(15)
C14 C13 H6 116.2(15)
C13 C14 C9 117.1(2)
C13 C14 C15 123.2(2)
C9 C14 C15 119.6(2)
C6 C15 C14 117.6(2)
C6 C15 C16 117.5(2)
C14 C15 C16 124.7(2)
C17 C16 C3 113.7(2)
C17 C16 C15 127.8(2)
C3 C16 C15 118.6(2)
C18 C17 C16 123.7(2)
C18 C17 N1 113.9(2)
C16 C17 N1 121.6(2)
C17 C18 C1 120.3(2)
C17 C18 H8 118.4(16)
C1 C18 H8 121.2(16)
O3 C19 H10 109.5(15)
O3 C19 H11 112.6(15)
H10 C19 H11 111(2)
O3 C19 H12 103.3(16)
H10 C19 H12 111(2)
H11 C19 H12 110(2)
O4 C20 H13 107.3(17)
O4 C20 H14 103.4(15)
H13 C20 H14 113(2)
O4 C20 H15 110.5(15)
H13 C20 H15 110(2)
H14 C20 H15 113(2)

loop_
_geom_bond_atom_site_label_1
_geom_bond_atom_site_label_2
_geom_bond_distance
N1 O1 1.225(3)
N1 O2 1.229(2)
N1 C17 1.468(3)
O3 C1 1.358(3)
O3 C19 1.437(3)
O4 C2 1.376(3)
O4 C20 1.442(3)
C1 C2 1.378(3)
C1 C18 1.391(3)
C2 C3 1.400(4)
C3 C16 1.426(3)
C3 C4 1.431(3)
C4 C5 1.338(4)
C4 H9 0.97(3)
C5 C6 1.436(4)
C5 H1 0.97(3)
C6 C15 1.407(3)
C6 C7 1.419(4)
C7 C8 1.349(4)
C7 H4 0.98(3)
C8 C9 1.417(3)
C8 H3 0.94(3)
C9 C10 1.414(4)
C9 C14 1.416(4)
C10 C11 1.365(4)
C10 H2 0.96(3)
C11 C12 1.395(4)
C11 H7 0.98(2)
C12 C13 1.365(4)
C12 H5 0.94(3)
C13 C14 1.409(3)
C13 H6 0.93(3)
C14 C15 1.446(4)
C15 C16 1.448(4)
C16 C17 1.415(3)
C17 C18 1.370(4)
C18 H8 0.92(3)
C19 H10 1.03(3)
C19 H11 1.00(3)
C19 H12 0.97(3)
C20 H13 1.01(3)
C20 H14 1.00(3)
C20 H15 0.97(3)

loop_
_cod_related_entry_id
_cod_related_entry_database
_cod_related_entry_code
1 ChemSpider 17342713
